data_1539516
loop_
_publ_author_name
'Voellenkle, H.'
'Wittmann, A.'
'Nowotny, H.'

_publ_section_title
;
 Die Kristallstruktur der Verbindung Li6 (Si2 O7)
;
_journal_name_full 'Monatshefte fuer Chemie (-108,1977)'
_journal_page_first 295
_journal_page_last 303
_journal_volume 100
_journal_year 1969
_chemical_formula_sum 'Li6 O7 Si2'
_chemical_name_systematic 'Li6 (Si2 O7)'
_space_group_IT_number 113
_symmetry_space_group_name_Hall 'P -4 2ab'
_symmetry_space_group_name_H-M 'P -4 21 m'
_cell_angle_alpha 90
_cell_angle_beta 90
_cell_angle_gamma 90
_cell_formula_units_Z 2
_cell_length_a 7.715
_cell_length_b 7.715
_cell_length_c 4.88
_cell_volume 290.464
_citation_journal_id_ASTM MOCHAP
_cod_data_source_file Voellenkle_MOCHAP_1969_951.cif
_cod_data_source_block Li6O7Si2
_cod_original_cell_volume 290.4636
_cod_database_code 1539516

loop_
_symmetry_equiv_pos_as_xyz
x,y,z
y,-x,-z
-x,-y,z
-y,x,-z
x+1/2,-y+1/2,-z
-y+1/2,-x+1/2,z
-x+1/2,y+1/2,-z
y+1/2,x+1/2,z

loop_
_atom_site_label
_atom_site_type_symbol
_atom_site_fract_x
_atom_site_fract_y
_atom_site_fract_z
_atom_site_occupancy
_atom_site_U_iso_or_equiv
O3 O-2 0.0969 0.1644 0.2915 1 0.0
Li1 Li+1 0.1078 0.6078 0.6862 1 0.0
Si1 Si+4 0.3563 0.8563 0.8242 1 0.0
O2 O-2 0.3675 0.8675 0.1549 1 0.0
Li2 Li+1 0.076 0.139 0.7004 1 0.0
O1 O-2 0 0.5 0.3043 1 0.0
